data_9007727
loop_
_publ_author_name
'Averbuch-Pouchot M T'

_publ_section_title
;
 Crystal chemistry of cyclo-hexaphosphates. V. structure of cadmium
 sodium cyclo-hexaphosphate tetradecahydrate
;
_journal_name_full 'Acta Crystallographica, Section C'
_journal_page_first 10
_journal_page_last 13
_journal_paper_doi 10.1107/S0108270189005160
_journal_volume 46
_journal_year 1990
_chemical_formula_structural Cd2Na2P6O18.14H2O
_chemical_formula_sum 'Cd2 H28 Na2 O32 P6'
_space_group_IT_number 2
_symmetry_space_group_name_Hall '-P 1'
_symmetry_space_group_name_H-M 'P -1'
_cell_angle_alpha 108.25
_cell_angle_beta 110.06
_cell_angle_gamma 79.77
_cell_formula_units_Z 1
_cell_length_a 7.709
_cell_length_b 11.028
_cell_length_c 9.231
_cell_volume 697.913
_database_code_amcsd 0010086
_exptl_crystal_density_diffrn 2.372
_cod_original_formula_sum 'Na2 Cd2 P6 O32 H28'
_cod_database_code 9007727
_amcsd_formula_title Cd2Na2P6O18.14H2O

loop_
_space_group_symop_operation_xyz
x,y,z
-x,-y,-z

loop_
_atom_site_label
_atom_site_fract_x
_atom_site_fract_y
_atom_site_fract_z
_atom_site_occupancy
_atom_site_U_iso_or_equiv
_atom_site_type_symbol
_atom_site_attached_hydrogens
Na1 0.00000 0.50000 0.50000 1.00000 0.02862 Na 0
Na -0.40959 0.39358 -0.36685 0.50000 0.02153 Na 0
Cd -0.40959 0.39358 -0.36685 0.50000 0.02153 Cd 0
Cd1 0.00000 0.00000 0.00000 1.00000 0.01611 Cd 0
P1 -0.15104 -0.19810 0.14057 1.00000 0.01358 P 0
P2 -0.04156 0.20697 -0.46901 1.00000 0.01559 P 0
P3 -0.29220 0.07088 0.23180 1.00000 0.01339 P 0
OE11 0.24070 0.31670 0.89170 1.00000 0.02128 O 0
OE12 0.07690 0.18310 -0.01810 1.00000 0.01874 O 0
OL13 0.30070 0.08080 0.82050 1.00000 0.01659 O 0
OL12 -0.01590 0.17540 0.69590 1.00000 0.01811 O 0
OE21 0.15260 0.66780 0.46980 1.00000 0.02596 O 0
OE22 0.13790 0.18870 0.49800 1.00000 0.02571 O 0
OL23 0.83320 0.09160 0.41480 1.00000 0.02128 O 0
OE31 0.18990 0.89050 0.85650 1.00000 0.02001 O 0
OE32 0.51790 0.13080 0.22100 1.00000 0.02254 O 0
OW1 0.62840 0.32790 0.04860 1.00000 0.03090 O 0
OW2 0.53500 0.19450 0.63270 1.00000 0.04015 O 0
OW3 0.21930 0.56070 0.10800 1.00000 0.03483 O 0
OW4 0.69520 0.54460 0.30750 1.00000 0.02926 O 0
OW5 0.75680 0.98190 0.76020 1.00000 0.02470 O 0
OW6 0.42310 0.38310 0.36310 1.00000 0.03420 O 0
OW7 0.94880 0.59800 0.76000 0.50000 0.02989 O 0
OW8 0.07210 0.34020 0.28540 0.50000 0.03204 O 0
H1W1 0.68200 0.26300 0.06900 1.00000 0.03800 H 0
H2W1 0.54000 0.31900 0.01000 1.00000 0.03800 H 0
H1W2 0.39700 0.86000 0.31700 1.00000 0.02533 H 0
H2W2 0.55300 0.82200 0.39200 1.00000 0.03800 H 0
H1W3 0.77500 0.51400 0.95000 1.00000 0.03800 H 0
H2W3 0.76100 0.39900 0.93200 1.00000 0.02533 H 0
H1W4 0.68500 0.48300 0.24400 1.00000 0.02533 H 0
H2W4 0.28700 0.40000 0.72300 1.00000 0.02786 H 0
H1W5 0.21600 0.07100 0.32300 1.00000 0.03040 H 0
H2W5 0.31300 0.05300 0.23100 1.00000 0.02533 H 0
H1W6 0.46900 0.30800 0.31300 1.00000 0.03800 H 0
H2W6 0.32700 0.37400 0.34200 1.00000 0.05066 H 0
HW7 0.98000 0.53100 0.80000 0.50000 0.03800 H 0
HW78 0.95800 0.68000 0.82500 1.00000 0.03800 H 0
HW8 0.91000 0.71700 0.67700 0.50000 0.02533 H 0

loop_
_cod_changelog_entry_id
_cod_changelog_entry_author
_cod_changelog_entry_date
_cod_changelog_entry_text
1
;cod-tools version 3.8.0
Id: cif_guess_AMCSD_atom_types 9574 2023-05-10 09:00:05Z saulius
;
2023-05-10T18:50:59+03:00
;Derived atom types and hydrogen counts
from atom names that follow the AMCSD naming convention
(Wat == water, O-H == hydroxyl).
;

loop_
_cod_related_entry_id
_cod_related_entry_database
_cod_related_entry_code
1 AMCSD 0010086
